data_7102220
loop_
_publ_author_name
'Khan, Faiz Ahmed'
'Sudheer, Ch.'
'Soma, Laxminarayana'

_publ_section_title
;
 Lead(IV) acetate: intriguing reactivity profile
;
_journal_coden_ASTM CHCOFS
_journal_issue 41
_journal_name_full
;
 Chemical Communications (Cambridge, United Kingdom)
;
_journal_page_first 4239
_journal_page_last 4241
_journal_paper_doi 10.1039/b708268a
_journal_year 2007
_chemical_formula_moiety 'C17 H24 Cl2 O5'
_chemical_formula_sum 'C17 H24 Cl2 O5'
_chemical_formula_weight 379.26
_space_group_IT_number 29
_symmetry_cell_setting orthorhombic
_symmetry_space_group_name_Hall 'P 2c -2ac'
_symmetry_space_group_name_H-M 'P c a 21'
_atom_sites_solution_hydrogens geom
_atom_sites_solution_primary direct
_atom_sites_solution_secondary difmap
_audit_creation_method SHELXL-97
_cell_angle_alpha 90.00
_cell_angle_beta 90.00
_cell_angle_gamma 90.00
_cell_formula_units_Z 8
_cell_length_a 11.5727(9)
_cell_length_b 11.7784(10)
_cell_length_c 25.579(2)
_cell_measurement_reflns_used 4877
_cell_measurement_temperature 100(2)
_cell_measurement_theta_max 24.91
_cell_measurement_theta_min 2.35
_cell_volume 3486.6(5)
_computing_cell_refinement 'SAINT 6.45 (Bruker, 2003)'
_computing_data_collection 'SMART 5.628 (Bruker, 2003)'
_computing_data_reduction 'SAINT 6.45 (Bruker, 2003)'
_computing_molecular_graphics 'Diamond 2.1'
_computing_publication_material 'WinGX publication routines (Farrugia, 1999)'
_computing_structure_refinement 'SHELXL-97 (Sheldrick, 1997)'
_computing_structure_solution SIR-92
_diffrn_ambient_temperature 100(2)
_diffrn_measured_fraction_theta_full 0.995
_diffrn_measured_fraction_theta_max 0.995
_diffrn_measurement_device_type 'CCD area Detector'
_diffrn_measurement_method 'phi and omega scans'
_diffrn_radiation_monochromator graphite
_diffrn_radiation_source 'fine-focus sealed tube'
_diffrn_radiation_type MoK\a
_diffrn_radiation_wavelength 0.71073
_diffrn_reflns_av_R_equivalents 0.0482
_diffrn_reflns_av_sigmaI/netI 0.0572
_diffrn_reflns_limit_h_max 15
_diffrn_reflns_limit_h_min -10
_diffrn_reflns_limit_k_max 14
_diffrn_reflns_limit_k_min -15
_diffrn_reflns_limit_l_max 34
_diffrn_reflns_limit_l_min -30
_diffrn_reflns_number 22182
_diffrn_reflns_theta_full 28.35
_diffrn_reflns_theta_max 28.35
_diffrn_reflns_theta_min 2.35
_diffrn_standards_decay_% 0.5
_diffrn_standards_interval_time 60
_diffrn_standards_number 3
_exptl_absorpt_coefficient_mu 0.397
_exptl_absorpt_correction_T_max 0.9502
_exptl_absorpt_correction_T_min 0.9320
_exptl_absorpt_correction_type empirical
_exptl_absorpt_process_details 'SADABS 2.10 (Bruker 2003)'
_exptl_crystal_colour colorless
_exptl_crystal_density_diffrn 1.445
_exptl_crystal_density_method 'not measured'
_exptl_crystal_description Prism
_exptl_crystal_F_000 1600
_exptl_crystal_size_max 0.18
_exptl_crystal_size_mid 0.15
_exptl_crystal_size_min 0.13
_refine_diff_density_max 0.486
_refine_diff_density_min -0.470
_refine_diff_density_rms 0.104
_refine_ls_abs_structure_details 'Flack H D (1983), Acta Cryst. A39, 876-881'
_refine_ls_abs_structure_Flack 0.81(6)
_refine_ls_extinction_method none
_refine_ls_goodness_of_fit_ref 1.072
_refine_ls_hydrogen_treatment constr
_refine_ls_matrix_type full
_refine_ls_number_parameters 433
_refine_ls_number_reflns 7292
_refine_ls_number_restraints 1
_refine_ls_restrained_S_all 1.072
_refine_ls_R_factor_all 0.0608
_refine_ls_R_factor_gt 0.0494
_refine_ls_shift/su_max 0.000
_refine_ls_shift/su_mean 0.000
_refine_ls_structure_factor_coef Fsqd
_refine_ls_weighting_details 'calc w=1/[\s^2^(Fo^2^)+(0.0493P)^2^+5.1608P] where P=(Fo^2^+2Fc^2^)/3'
_refine_ls_weighting_scheme calc
_refine_ls_wR_factor_gt 0.1069
_refine_ls_wR_factor_ref 0.1284
_reflns_number_gt 6475
_reflns_number_total 7292
_reflns_threshold_expression >2sigma(I)
_cod_data_source_file b708268a.txt
_cod_data_source_block compound_6c
_cod_depositor_comments
;
The following automatic conversions were performed:
'_symmetry_cell_setting' value 'Orthorhombic' changed to 'orthorhombic'
according to '/home/saulius/struct/CIF-dictionaries/cif_core.dic'
dictionary named 'cif_core.dic' version 2.4.1 from 2010-06-29.

Automatic conversion script
Id: cif_fix_enum 1527 2010-12-29 10:47:43Z saulius 
;
_cod_database_code 7102220

loop_
_symmetry_equiv_pos_as_xyz
'x, y, z'
'-x, -y, z+1/2'
'-x+1/2, y, z+1/2'
'x+1/2, -y, z'

loop_
_atom_site_label
_atom_site_type_symbol
_atom_site_fract_x
_atom_site_fract_y
_atom_site_fract_z
_atom_site_U_iso_or_equiv
_atom_site_adp_type
_atom_site_occupancy
_atom_site_symmetry_multiplicity
_atom_site_calc_flag
_atom_site_refinement_flags
C1 C 0.3585(3) 0.0999(3) 0.37537(15) 0.0145(7) Uani 1 1 d .
C2 C 0.4352(3) 0.0325(3) 0.41478(15) 0.0138(7) Uani 1 1 d .
H2 H 0.4697 -0.0325 0.3966 0.017 Uiso 1 1 calc R
C3 C 0.5325(3) 0.1189(3) 0.42881(15) 0.0155(7) Uani 1 1 d .
H3 H 0.6021 0.0934 0.4104 0.019 Uiso 1 1 calc R
C4 C 0.4923(3) 0.2293(3) 0.40093(16) 0.0148(7) Uani 1 1 d .
C5 C 0.3787(3) 0.2795(3) 0.42385(16) 0.0164(8) Uani 1 1 d .
C6 C 0.2919(3) 0.1881(3) 0.40619(15) 0.0156(8) Uani 1 1 d .
C7 C 0.4475(3) 0.1798(3) 0.34735(14) 0.0121(7) Uani 1 1 d .
C8 C 0.5070(3) 0.0654(4) 0.27551(17) 0.0211(8) Uani 1 1 d .
H8A H 0.5754 0.0343 0.2599 0.032 Uiso 1 1 calc R
H8B H 0.4688 0.1140 0.2508 0.032 Uiso 1 1 calc R
H8C H 0.4560 0.0049 0.2854 0.032 Uiso 1 1 calc R
C9 C 0.4452(4) 0.3336(4) 0.28440(17) 0.0222(8) Uani 1 1 d .
H9A H 0.3921 0.3794 0.2648 0.033 Uiso 1 1 calc R
H9B H 0.4947 0.2930 0.2608 0.033 Uiso 1 1 calc R
H9C H 0.4911 0.3814 0.3066 0.033 Uiso 1 1 calc R
C10 C 0.3721(3) -0.0101(3) 0.46317(15) 0.0193(8) Uani 1 1 d .
H10A H 0.3133 -0.0643 0.4528 0.023 Uiso 1 1 calc R
H10B H 0.3338 0.0532 0.4802 0.023 Uiso 1 1 calc R
C11 C 0.4555(4) -0.0667(4) 0.50193(18) 0.0249(9) Uani 1 1 d .
H11A H 0.4697 -0.1442 0.4909 0.030 Uiso 1 1 calc R
H11B H 0.4197 -0.0691 0.5362 0.030 Uiso 1 1 calc R
C12 C 0.5714(4) -0.0034(4) 0.50591(17) 0.0213(8) Uani 1 1 d .
H12A H 0.5971 -0.0038 0.5420 0.026 Uiso 1 1 calc R
H12B H 0.6289 -0.0432 0.4852 0.026 Uiso 1 1 calc R
C13 C 0.5626(3) 0.1199(3) 0.48677(15) 0.0177(8) Uani 1 1 d .
H13A H 0.5033 0.1598 0.5063 0.021 Uiso 1 1 calc R
H13B H 0.6356 0.1586 0.4922 0.021 Uiso 1 1 calc R
C14 C 0.3420(3) 0.3994(3) 0.40505(15) 0.0171(8) Uani 1 1 d .
H14A H 0.4020 0.4335 0.3837 0.021 Uiso 1 1 calc R
H14B H 0.2711 0.3957 0.3849 0.021 Uiso 1 1 calc R
C15 C 0.3240(3) 0.4670(3) 0.45529(16) 0.0192(8) Uani 1 1 d .
H15 H 0.2574 0.5179 0.4525 0.023 Uiso 1 1 calc R
C16 C 0.3032(3) 0.3748(3) 0.49475(17) 0.0197(8) Uani 1 1 d .
H16A H 0.3213 0.4009 0.5298 0.024 Uiso 1 1 calc R
H16B H 0.2234 0.3498 0.4938 0.024 Uiso 1 1 calc R
C17 C 0.4473(5) 0.6224(4) 0.4402(2) 0.0383(12) Uani 1 1 d .
H17A H 0.5162 0.6593 0.4524 0.057 Uiso 1 1 calc R
H17B H 0.3834 0.6740 0.4425 0.057 Uiso 1 1 calc R
H17C H 0.4577 0.5995 0.4045 0.057 Uiso 1 1 calc R
C18 C 0.4593(3) 0.3491(3) 0.68838(17) 0.0167(8) Uani 1 1 d .
C19 C 0.5505(3) 0.4039(3) 0.65262(16) 0.0175(8) Uani 1 1 d .
H19 H 0.5797 0.4711 0.6710 0.021 Uiso 1 1 calc R
C20 C 0.6511(3) 0.3148(3) 0.65193(15) 0.0153(7) Uani 1 1 d .
H20 H 0.7206 0.3503 0.6665 0.018 Uiso 1 1 calc R
C21 C 0.6076(3) 0.2240(3) 0.69060(15) 0.0158(8) Uani 1 1 d .
C22 C 0.5076(3) 0.1595(3) 0.66551(15) 0.0149(7) Uani 1 1 d .
C23 C 0.4020(3) 0.2413(3) 0.66574(14) 0.0147(7) Uani 1 1 d .
C24 C 0.5405(3) 0.2967(3) 0.73149(15) 0.0155(7) Uani 1 1 d .
C25 C 0.6920(3) 0.3516(4) 0.79094(17) 0.0219(9) Uani 1 1 d .
H25A H 0.7280 0.4184 0.8050 0.033 Uiso 1 1 calc R
H25B H 0.7485 0.3072 0.7726 0.033 Uiso 1 1 calc R
H25C H 0.6599 0.3075 0.8189 0.033 Uiso 1 1 calc R
C26 C 0.4276(4) 0.2677(4) 0.80987(17) 0.0258(9) Uani 1 1 d .
H26A H 0.3989 0.2073 0.8315 0.039 Uiso 1 1 calc R
H26B H 0.3639 0.3113 0.7966 0.039 Uiso 1 1 calc R
H26C H 0.4772 0.3159 0.8302 0.039 Uiso 1 1 calc R
C27 C 0.5195(4) 0.4417(4) 0.59704(17) 0.0276(10) Uani 1 1 d .
H27A H 0.4822 0.3802 0.5783 0.033 Uiso 1 1 calc R
H27B H 0.4668 0.5058 0.5982 0.033 Uiso 1 1 calc R
C28 C 0.6300(4) 0.4751(4) 0.56985(19) 0.0319(11) Uani 1 1 d .
H28A H 0.6703 0.5312 0.5908 0.038 Uiso 1 1 calc R
H28B H 0.6117 0.5094 0.5364 0.038 Uiso 1 1 calc R
C29 C 0.7097(4) 0.3717(4) 0.56108(16) 0.0296(11) Uani 1 1 d .
H29A H 0.7039 0.3475 0.5249 0.036 Uiso 1 1 calc R
H29B H 0.7891 0.3939 0.5676 0.036 Uiso 1 1 calc R
C30 C 0.6783(4) 0.2719(4) 0.59695(16) 0.0220(9) Uani 1 1 d .
H30A H 0.6116 0.2323 0.5829 0.026 Uiso 1 1 calc R
H30B H 0.7422 0.2188 0.5984 0.026 Uiso 1 1 calc R
C31 C 0.2988(3) 0.1881(3) 0.69603(16) 0.0178(8) Uani 1 1 d .
H31A H 0.3210 0.1161 0.7115 0.021 Uiso 1 1 calc R
H31B H 0.2729 0.2386 0.7236 0.021 Uiso 1 1 calc R
C32 C 0.2040(3) 0.1710(3) 0.65546(16) 0.0175(8) Uani 1 1 d .
H32 H 0.1664 0.0971 0.6596 0.021 Uiso 1 1 calc R
C33 C 0.2708(3) 0.1773(4) 0.60414(16) 0.0202(8) Uani 1 1 d .
H33A H 0.3023 0.1037 0.5950 0.024 Uiso 1 1 calc R
H33B H 0.2213 0.2032 0.5760 0.024 Uiso 1 1 calc R
C34 C 0.0182(4) 0.2414(5) 0.6324(2) 0.0342(11) Uani 1 1 d .
H34A H -0.0327 0.3050 0.6370 0.051 Uiso 1 1 calc R
H34B H -0.0184 0.1740 0.6455 0.051 Uiso 1 1 calc R
H34C H 0.0351 0.2319 0.5959 0.051 Uiso 1 1 calc R
O1 O 0.3816(2) 0.2538(2) 0.31604(11) 0.0161(5) Uani 1 1 d .
O2 O 0.5380(2) 0.1299(2) 0.32098(10) 0.0149(5) Uani 1 1 d .
O3 O 0.1894(2) 0.1887(2) 0.41628(11) 0.0206(6) Uani 1 1 d .
O4 O 0.3798(2) 0.2848(2) 0.47922(11) 0.0175(6) Uani 1 1 d .
O5 O 0.4250(2) 0.5266(2) 0.47109(12) 0.0248(7) Uani 1 1 d .
O6 O 0.4915(2) 0.2208(2) 0.76713(11) 0.0176(6) Uani 1 1 d .
O7 O 0.6014(2) 0.3842(2) 0.75542(11) 0.0188(6) Uani 1 1 d .
O8 O 0.5075(3) 0.0643(2) 0.64966(13) 0.0259(7) Uani 1 1 d .
O9 O 0.3618(2) 0.2575(2) 0.61381(11) 0.0191(6) Uani 1 1 d .
O10 O 0.1232(2) 0.2612(3) 0.66051(12) 0.0241(7) Uani 1 1 d .
Cl1 Cl 0.60729(8) 0.32889(8) 0.39664(4) 0.01924(19) Uani 1 1 d .
Cl3 Cl 0.71642(8) 0.13119(8) 0.71309(4) 0.0230(2) Uani 1 1 d .
Cl4 Cl 0.35825(8) 0.45158(8) 0.71136(5) 0.0245(2) Uani 1 1 d .
Cl2 Cl 0.26710(8) 0.01325(8) 0.33738(4) 0.02031(19) Uani 1 1 d .

loop_
_atom_site_aniso_label
_atom_site_aniso_U_11
_atom_site_aniso_U_22
_atom_site_aniso_U_33
_atom_site_aniso_U_23
_atom_site_aniso_U_13
_atom_site_aniso_U_12
C1 0.0128(17) 0.0175(18) 0.0133(18) -0.0026(15) -0.0028(13) -0.0053(14)
C2 0.0102(16) 0.0153(17) 0.0159(18) -0.0044(15) -0.0024(14) -0.0003(13)
C3 0.0138(17) 0.0154(17) 0.0171(19) -0.0027(15) 0.0015(14) 0.0028(14)
C4 0.0125(16) 0.0120(16) 0.020(2) -0.0020(16) 0.0046(14) -0.0049(13)
C5 0.0167(18) 0.0135(17) 0.019(2) 0.0002(15) 0.0028(14) 0.0012(14)
C6 0.0160(17) 0.0159(17) 0.015(2) 0.0050(15) 0.0019(13) 0.0025(13)
C7 0.0115(16) 0.0142(16) 0.0107(18) -0.0020(14) 0.0039(12) 0.0017(13)
C8 0.0180(19) 0.024(2) 0.021(2) -0.0088(17) 0.0041(16) -0.0006(16)
C9 0.024(2) 0.022(2) 0.020(2) 0.0039(17) 0.0029(17) -0.0029(16)
C10 0.0223(19) 0.0208(19) 0.0148(19) 0.0023(16) -0.0078(15) -0.0032(16)
C11 0.027(2) 0.019(2) 0.028(2) 0.0053(18) 0.0012(17) 0.0031(17)
C12 0.022(2) 0.0204(19) 0.022(2) -0.0005(17) -0.0018(16) 0.0049(16)
C13 0.0188(18) 0.0175(18) 0.0167(19) -0.0048(16) -0.0026(15) 0.0033(14)
C14 0.0229(19) 0.0142(17) 0.0143(19) -0.0006(15) -0.0023(14) 0.0051(14)
C15 0.0191(18) 0.0190(18) 0.019(2) -0.0030(16) -0.0022(15) 0.0042(15)
C16 0.0156(17) 0.024(2) 0.020(2) -0.0035(17) -0.0034(15) 0.0054(16)
C17 0.046(3) 0.028(2) 0.041(3) 0.004(2) -0.009(2) -0.011(2)
C18 0.0126(17) 0.0117(16) 0.026(2) 0.0018(16) 0.0007(15) 0.0051(13)
C19 0.0108(16) 0.0197(18) 0.022(2) 0.0059(17) 0.0014(14) -0.0023(14)
C20 0.0141(17) 0.0172(17) 0.0146(19) 0.0018(15) -0.0018(14) -0.0031(14)
C21 0.0175(18) 0.0124(17) 0.0176(19) 0.0047(15) -0.0060(14) 0.0032(14)
C22 0.0186(18) 0.0145(17) 0.0117(18) 0.0019(15) -0.0012(14) -0.0032(14)
C23 0.0188(18) 0.0162(18) 0.0091(17) -0.0015(14) 0.0021(13) -0.0008(14)
C24 0.0196(18) 0.0128(17) 0.0142(18) 0.0005(14) -0.0021(14) -0.0020(14)
C25 0.0184(19) 0.031(2) 0.016(2) -0.0006(18) -0.0031(15) -0.0036(17)
C26 0.0194(19) 0.038(2) 0.020(2) -0.0026(19) -0.0015(16) -0.0051(18)
C27 0.026(2) 0.033(2) 0.025(2) 0.0160(19) -0.0086(17) -0.0087(18)
C28 0.029(2) 0.040(3) 0.027(2) 0.019(2) -0.0104(18) -0.017(2)
C29 0.040(3) 0.039(3) 0.010(2) -0.0002(19) 0.0024(17) -0.018(2)
C30 0.026(2) 0.026(2) 0.014(2) 0.0008(17) 0.0035(16) -0.0060(17)
C31 0.0136(17) 0.0193(19) 0.021(2) 0.0033(16) 0.0001(14) -0.0031(14)
C32 0.0194(18) 0.0152(18) 0.018(2) 0.0030(16) 0.0013(15) -0.0019(14)
C33 0.019(2) 0.024(2) 0.017(2) -0.0010(16) 0.0028(15) -0.0045(16)
C34 0.023(2) 0.039(3) 0.040(3) 0.003(2) -0.014(2) 0.005(2)
O1 0.0158(12) 0.0167(13) 0.0157(13) 0.0020(11) -0.0005(10) 0.0005(10)
O2 0.0128(12) 0.0183(13) 0.0135(13) -0.0034(11) 0.0020(10) 0.0012(10)
O3 0.0158(13) 0.0258(15) 0.0201(14) 0.0027(12) 0.0016(11) 0.0003(11)
O4 0.0236(14) 0.0170(13) 0.0118(13) -0.0020(11) 0.0005(11) 0.0064(11)
O5 0.0261(15) 0.0224(15) 0.0258(16) -0.0033(13) -0.0066(12) -0.0001(12)
O6 0.0182(13) 0.0211(14) 0.0136(14) 0.0051(11) 0.0017(10) -0.0028(11)
O7 0.0188(14) 0.0196(14) 0.0180(14) -0.0014(12) -0.0040(11) -0.0025(11)
O8 0.0264(16) 0.0130(14) 0.0382(19) -0.0032(13) 0.0003(14) -0.0003(11)
O9 0.0163(14) 0.0236(14) 0.0174(14) 0.0043(12) -0.0041(11) -0.0071(11)
O10 0.0168(14) 0.0234(15) 0.0322(18) -0.0056(14) -0.0057(12) 0.0031(11)
Cl1 0.0164(4) 0.0195(4) 0.0218(5) -0.0022(4) -0.0007(4) -0.0074(3)
Cl3 0.0198(4) 0.0209(4) 0.0284(5) 0.0045(4) -0.0030(4) 0.0068(3)
Cl4 0.0189(4) 0.0171(4) 0.0375(6) -0.0029(5) -0.0007(4) 0.0051(3)
Cl2 0.0179(4) 0.0210(4) 0.0220(5) -0.0035(4) -0.0017(4) -0.0077(4)

loop_
_atom_type_symbol
_atom_type_description
_atom_type_scat_dispersion_real
_atom_type_scat_dispersion_imag
_atom_type_scat_source
C C 0.0033 0.0016 'International Tables Vol C Tables 4.2.6.8 and 6.1.1.4'
H H 0.0000 0.0000 'International Tables Vol C Tables 4.2.6.8 and 6.1.1.4'
O O 0.0106 0.0060 'International Tables Vol C Tables 4.2.6.8 and 6.1.1.4'
Cl Cl 0.1484 0.1585 'International Tables Vol C Tables 4.2.6.8 and 6.1.1.4'

loop_
_geom_angle_atom_site_label_1
_geom_angle_atom_site_label_2
_geom_angle_atom_site_label_3
_geom_angle
C6 C1 C2 107.6(3)
C6 C1 C7 99.3(3)
C2 C1 C7 103.1(3)
C6 C1 Cl2 112.3(3)
C2 C1 Cl2 113.7(3)
C7 C1 Cl2 119.3(3)
C10 C2 C3 112.0(3)
C10 C2 C1 114.8(3)
C3 C2 C1 103.1(3)
C13 C3 C4 120.6(3)
C13 C3 C2 113.2(3)
C4 C3 C2 102.9(3)
C3 C4 C5 113.5(3)
C3 C4 C7 100.9(3)
C5 C4 C7 101.0(3)
C3 C4 Cl1 110.8(2)
C5 C4 Cl1 113.8(3)
C7 C4 Cl1 115.9(3)
O4 C5 C6 109.2(3)
O4 C5 C14 105.8(3)
C6 C5 C14 111.6(3)
O4 C5 C4 112.7(3)
C6 C5 C4 100.0(3)
C14 C5 C4 117.4(3)
O3 C6 C1 127.8(3)
O3 C6 C5 124.7(3)
C1 C6 C5 107.5(3)
O2 C7 O1 113.4(3)
O2 C7 C1 117.9(3)
O1 C7 C1 106.0(3)
O2 C7 C4 109.5(3)
O1 C7 C4 116.3(3)
C1 C7 C4 92.3(3)
C2 C10 C11 111.5(3)
C10 C11 C12 112.4(3)
C13 C12 C11 112.3(3)
C3 C13 C12 108.6(3)
C15 C14 C5 104.5(3)
O5 C15 C16 107.4(3)
O5 C15 C14 112.6(3)
C16 C15 C14 102.2(3)
O4 C16 C15 104.4(3)
C19 C18 C23 114.6(3)
C19 C18 C24 99.9(3)
C23 C18 C24 101.3(3)
C19 C18 Cl4 111.2(3)
C23 C18 Cl4 113.5(3)
C24 C18 Cl4 115.2(3)
C27 C19 C18 120.8(3)
C27 C19 C20 111.0(3)
C18 C19 C20 103.6(3)
C30 C20 C21 115.4(3)
C30 C20 C19 112.6(3)
C21 C20 C19 102.4(3)
C22 C21 C20 108.8(3)
C22 C21 C24 100.3(3)
C20 C21 C24 102.2(3)
C22 C21 Cl3 111.7(3)
C20 C21 Cl3 114.0(3)
C24 C21 Cl3 118.5(3)
O8 C22 C21 127.8(4)
O8 C22 C23 125.6(4)
C21 C22 C23 106.6(3)
O9 C23 C18 112.4(3)
O9 C23 C31 105.6(3)
C18 C23 C31 118.3(3)
O9 C23 C22 109.7(3)
C18 C23 C22 100.0(3)
C31 C23 C22 110.8(3)
O7 C24 O6 113.2(3)
O7 C24 C21 116.7(3)
O6 C24 C21 106.7(3)
O7 C24 C18 108.7(3)
O6 C24 C18 117.7(3)
C21 C24 C18 92.4(3)
C28 C27 C19 107.8(3)
C27 C28 C29 111.6(4)
C30 C29 C28 112.1(4)
C20 C30 C29 110.2(3)
C32 C31 C23 105.5(3)
O10 C32 C31 108.3(3)
O10 C32 C33 112.1(3)
C31 C32 C33 102.4(3)
O9 C33 C32 104.8(3)
C7 O1 C9 116.5(3)
C7 O2 C8 115.6(3)
C5 O4 C16 107.6(3)
C17 O5 C15 112.9(3)
C24 O6 C26 117.5(3)
C24 O7 C25 116.7(3)
C23 O9 C33 108.3(3)
C32 O10 C34 113.1(3)

loop_
_geom_bond_atom_site_label_1
_geom_bond_atom_site_label_2
_geom_bond_distance
C1 C6 1.514(5)
C1 C2 1.561(5)
C1 C7 1.568(5)
C1 Cl2 1.762(4)
C2 C10 1.522(5)
C2 C3 1.560(5)
C3 C13 1.523(5)
C3 C4 1.554(5)
C4 C5 1.556(5)
C4 C7 1.577(5)
C4 Cl1 1.778(3)
C5 O4 1.418(5)
C5 C6 1.541(5)
C5 C14 1.551(5)
C6 O3 1.214(4)
C7 O2 1.377(4)
C7 O1 1.408(4)
C8 O2 1.435(5)
C9 O1 1.442(5)
C10 C11 1.536(6)
C11 C12 1.538(6)
C12 C13 1.536(6)
C14 C15 1.526(5)
C15 O5 1.422(5)
C15 C16 1.502(6)
C16 O4 1.438(5)
C17 O5 1.401(6)
C18 C19 1.539(5)
C18 C23 1.544(5)
C18 C24 1.575(5)
C18 Cl4 1.780(4)
C19 C27 1.532(6)
C19 C20 1.567(5)
C20 C30 1.527(6)
C20 C21 1.541(5)
C21 C22 1.525(5)
C21 C24 1.559(5)
C21 Cl3 1.764(4)
C22 O8 1.193(5)
C22 C23 1.556(5)
C23 O9 1.420(4)
C23 C31 1.556(5)
C24 O7 1.391(5)
C24 O6 1.398(4)
C25 O7 1.439(5)
C26 O6 1.430(5)
C27 C28 1.508(6)
C28 C29 1.545(7)
C29 C30 1.535(6)
C31 C32 1.524(5)
C32 O10 1.420(5)
C32 C33 1.525(5)
C33 O9 1.436(5)
C34 O10 1.431(5)
